data_7231449
loop_
_publ_author_name
'Eusterwiemann, Steffen'
'Doerenkamp, Carsten'
'Dresselhaus, Thomas'
'Janka, Oliver'
'Daniliuc, Constantin G.'
'P\"ottgen, Rainer'
'Studer, Armido'
'Eckert, Hellmut'
'Neugebauer, Johannes'

_publ_section_title
;
 Ferro- or antiferromagnetism? Heisenberg chains in the crystal structures
 of verdazyl radicals.
;
_journal_issue 35
_journal_name_full 'Physical chemistry chemical physics : PCCP'
_journal_page_first 22902
_journal_page_last 22908
_journal_paper_doi 10.1039/c8cp03332c
_journal_volume 20
_journal_year 2018
_chemical_formula_sum 'C18 H11 N4 O'
_chemical_formula_weight 299.31
_space_group_crystal_system monoclinic
_space_group_IT_number 8
_space_group_name_Hall 'C -2y'
_space_group_name_H-M_alt 'C 1 m 1'
_symmetry_space_group_name_Hall 'C -2y'
_symmetry_space_group_name_H-M 'C 1 m 1'
_atom_sites_solution_hydrogens mixed
_audit_creation_method 'APEX3 v2016.1-0'
_audit_update_record
;
2018-08-14 deposited with the CCDC.
2018-08-17 downloaded from the CCDC.
;
_cell_angle_alpha 90
_cell_angle_beta 96.640(2)
_cell_angle_gamma 90
_cell_formula_units_Z 2
_cell_length_a 11.2700(8)
_cell_length_b 16.9544(11)
_cell_length_c 3.7589(2)
_cell_measurement_reflns_used 2760
_cell_measurement_temperature 104.(2)
_cell_measurement_theta_max 25.0736
_cell_measurement_theta_min 2.4014
_cell_volume 713.42(8)
_computing_cell_refinement 'SAINT V8.34A (Bruker AXS Inc., 2013)'
_computing_data_collection
;
APEX2 v.2014.1-1 (Bruker AXS Inc., 2014)
;
_computing_data_reduction 'SAINT V8.34A (Bruker AXS Inc., 2013)'
_computing_molecular_graphics 'XP (Sheldrick, 2014)'
_computing_publication_material 'SHELXL-2014/7 (Sheldrick, 2014)'
_computing_structure_refinement 'SHELXL-2014/7 (Sheldrick, 2014)'
_computing_structure_solution 'SHELXL-2014/7 (Sheldrick, 2014)'
_diffrn_ambient_temperature 104.(2)
_diffrn_detector_area_resol_mean 10.4167
_diffrn_measured_fraction_theta_full 0.994
_diffrn_measured_fraction_theta_max 0.994
_diffrn_measurement_device_type 'Bruker D8 Venture PHOTON 100 CMOS'
_diffrn_measurement_method 'omega and phi scans'
_diffrn_radiation_monochromator 'MX mirror'
_diffrn_radiation_type 'Mo K\a'
_diffrn_radiation_wavelength 0.71073
_diffrn_reflns_av_R_equivalents 0.0336
_diffrn_reflns_av_unetI/netI 0.0292
_diffrn_reflns_limit_h_max 13
_diffrn_reflns_limit_h_min -13
_diffrn_reflns_limit_k_max 20
_diffrn_reflns_limit_k_min -20
_diffrn_reflns_limit_l_max 4
_diffrn_reflns_limit_l_min -4
_diffrn_reflns_number 4586
_diffrn_reflns_theta_full 25.02
_diffrn_reflns_theta_max 25.02
_diffrn_reflns_theta_min 2.40
_diffrn_source 'Mo ImS'
_diffrn_source_type 'micro focus tube'
_exptl_absorpt_coefficient_mu 0.091
_exptl_absorpt_correction_T_max 1.00
_exptl_absorpt_correction_T_min 0.99
_exptl_absorpt_correction_type multi-scan
_exptl_absorpt_process_details
;
Bruker AXS (2014). SADABS, Version 2014/5, Bruker AXS Inc., Madison, Wisconsin,
USA.
;
_exptl_crystal_colour red
_exptl_crystal_density_diffrn 1.393
_exptl_crystal_density_method 'not measured'
_exptl_crystal_description needle
_exptl_crystal_F_000 310
_exptl_crystal_size_max 0.152
_exptl_crystal_size_mid 0.081
_exptl_crystal_size_min 0.040
_refine_diff_density_max 0.117
_refine_diff_density_min -0.134
_refine_ls_abs_structure_details
;
Flack x determined using 480 quotients [(I+)-(I-)]/[(I+)+(I-)]
(Parsons, Flack and Wagner, Acta Cryst. B69 (2013) 249-259).
;
_refine_ls_abs_structure_Flack -1.6(9)
_refine_ls_extinction_coef 0.043(5)
_refine_ls_extinction_method 'SHELXL-2014/7 (Sheldrick 2014'
_refine_ls_goodness_of_fit_ref 1.116
_refine_ls_hydrogen_treatment mixed
_refine_ls_matrix_type full
_refine_ls_number_parameters 119
_refine_ls_number_reflns 1211
_refine_ls_number_restraints 2
_refine_ls_restrained_S_all 1.115
_refine_ls_R_factor_all 0.0315
_refine_ls_R_factor_gt 0.0267
_refine_ls_shift/su_max 0.000
_refine_ls_shift/su_mean 0.000
_refine_ls_structure_factor_coef Fsqd
_refine_ls_weighting_details 'w=1/[\s^2^(Fo^2^)+(0.0248P)^2^+0.1838P] where P=(Fo^2^+2Fc^2^)/3'
_refine_ls_weighting_scheme calc
_refine_ls_wR_factor_gt 0.0572
_refine_ls_wR_factor_ref 0.0592
_reflns_number_gt 1127
_reflns_number_total 1211
_reflns_threshold_expression 'I > 2\s(I)'
_cod_data_source_file c8cp03332c2.cif
_cod_data_source_block stu7889
_cod_depositor_comments 'Adding full bibliography for 7231447--7231450.cif.'
_cod_database_code 7231449

loop_
_space_group_symop_operation_xyz
'x, y, z'
'x, -y, z'
'x+1/2, y+1/2, z'
'x+1/2, -y+1/2, z'

loop_
_atom_site_type_symbol
_atom_site_label
_atom_site_fract_x
_atom_site_fract_y
_atom_site_fract_z
_atom_site_U_iso_or_equiv
_atom_site_adp_type
_atom_site_calc_flag
_atom_site_refinement_flags_adp
_atom_site_refinement_flags_occupancy
_atom_site_refinement_flags_posn
_atom_site_occupancy
N N1 0.68643(15) 0.43156(10) 0.3556(4) 0.0132(5) Uani d . . . 1
N N2 0.57492(16) 0.42930(11) 0.4709(5) 0.0149(5) Uani d . . . 1
O O1 0.83624(19) 0.5 0.1298(6) 0.0191(6) Uani d T P S 1
C C1 0.7437(3) 0.5 0.2694(9) 0.0134(7) Uani d T P S 1
C C2 0.5272(3) 0.5 0.5137(9) 0.0114(7) Uani d T P S 1
C C3 0.4096(3) 0.5 0.6290(8) 0.0150(7) Uani d T P S 1
C C4 0.3109(3) 0.5 0.7192(9) 0.0158(7) Uani d T P S 1
C C5 0.1972(3) 0.5 0.8237(9) 0.0176(7) Uani d T P S 1
C C6 0.0993(3) 0.5 0.9154(10) 0.0234(8) Uani d T P S 1
H H6 0.018(5) 0.5 1.014(15) 0.063(15) Uiso d . P S 1
C C11 0.73794(19) 0.35545(12) 0.3014(6) 0.0149(5) Uani d . . . 1
C C12 0.8548(2) 0.33946(14) 0.4435(6) 0.0174(5) Uani d . . . 1
H H12 0.903 0.3793 0.5646 0.021 Uiso calc U . R 1
C C13 0.8997(2) 0.26428(15) 0.4054(7) 0.0203(6) Uani d . . . 1
H H13 0.9795 0.2525 0.5005 0.024 Uiso calc U . R 1
C C14 0.8289(2) 0.20602(14) 0.2292(7) 0.0219(6) Uani d . . . 1
H H14 0.8602 0.1545 0.2058 0.026 Uiso calc U . R 1
C C15 0.7127(2) 0.22297(14) 0.0874(6) 0.0198(6) Uani d . . . 1
H H15 0.6645 0.183 -0.0338 0.024 Uiso calc U . R 1
C C16 0.6664(2) 0.29797(13) 0.1219(6) 0.0156(5) Uani d . . . 1
H H16 0.5869 0.3099 0.0242 0.019 Uiso calc U . R 1

loop_
_atom_site_aniso_label
_atom_site_aniso_U_11
_atom_site_aniso_U_22
_atom_site_aniso_U_33
_atom_site_aniso_U_12
_atom_site_aniso_U_13
_atom_site_aniso_U_23
N1 0.0089(10) 0.0138(11) 0.0172(12) 0.0015(8) 0.0031(9) 0.0008(8)
N2 0.0098(10) 0.0191(11) 0.0160(11) 0.0013(8) 0.0026(7) 0.0020(8)
O1 0.0131(13) 0.0201(12) 0.0261(14) 0 0.0104(11) 0
C1 0.0133(17) 0.0147(17) 0.0116(16) 0 -0.0009(13) 0
C2 0.0090(16) 0.0147(17) 0.0102(17) 0 -0.0005(12) 0
C3 0.0151(18) 0.0168(17) 0.0131(18) 0 0.0009(14) 0
C4 0.0146(18) 0.0171(17) 0.0152(17) 0 0.0004(13) 0
C5 0.0150(18) 0.0211(17) 0.0166(18) 0 0.0021(14) 0
C6 0.018(2) 0.030(2) 0.022(2) 0 0.0019(17) 0
C11 0.0157(13) 0.0153(12) 0.0148(13) 0.0022(9) 0.0055(9) 0.0018(10)
C12 0.0161(12) 0.0228(13) 0.0137(12) 0.0003(10) 0.0035(10) -0.0012(9)
C13 0.0169(12) 0.0266(15) 0.0179(13) 0.0081(10) 0.0037(9) 0.0033(10)
C14 0.0275(15) 0.0178(12) 0.0219(14) 0.0085(10) 0.0099(11) 0.0018(11)
C15 0.0241(14) 0.0179(13) 0.0184(14) -0.0021(10) 0.0066(10) -0.0015(10)
C16 0.0132(12) 0.0180(13) 0.0160(13) 0.0009(10) 0.0029(9) 0.0032(10)

loop_
_atom_type_symbol
_atom_type_description
_atom_type_scat_dispersion_real
_atom_type_scat_dispersion_imag
_atom_type_scat_source
C C 0.0033 0.0016 'International Tables Vol C Tables 4.2.6.8 and 6.1.1.4'
H H 0.0000 0.0000 'International Tables Vol C Tables 4.2.6.8 and 6.1.1.4'
N N 0.0061 0.0033 'International Tables Vol C Tables 4.2.6.8 and 6.1.1.4'
O O 0.0106 0.0060 'International Tables Vol C Tables 4.2.6.8 and 6.1.1.4'

loop_
_geom_angle_atom_site_label_1
_geom_angle_atom_site_label_2
_geom_angle_atom_site_label_3
_geom_angle_site_symmetry_1
_geom_angle_site_symmetry_3
_geom_angle
N2 N1 C1 . . 124.37(18)
N2 N1 C11 . . 114.68(16)
C1 N1 C11 . . 120.78(18)
C2 N2 N1 . . 114.2(2)
O1 C1 N1 . 2_565 123.05(13)
O1 C1 N1 . . 123.05(13)
N1 C1 N1 2_565 . 113.9(3)
N2 C2 N2 2_565 . 128.4(3)
N2 C2 C3 2_565 . 115.77(14)
N2 C2 C3 . . 115.77(14)
C4 C3 C2 . . 178.9(4)
C3 C4 C5 . . 179.9(3)
C6 C5 C4 . . 179.7(3)
C5 C6 H6 . . 176.(3)
C16 C11 C12 . . 121.41(19)
C16 C11 N1 . . 118.47(19)
C12 C11 N1 . . 120.04(19)
C13 C12 C11 . . 118.8(2)
C13 C12 H12 . . 120.6
C11 C12 H12 . . 120.6
C12 C13 C14 . . 120.5(2)
C12 C13 H13 . . 119.7
C14 C13 H13 . . 119.7
C15 C14 C13 . . 120.1(2)
C15 C14 H14 . . 120.0
C13 C14 H14 . . 120.0
C16 C15 C14 . . 120.2(2)
C16 C15 H15 . . 119.9
C14 C15 H15 . . 119.9
C15 C16 C11 . . 119.0(2)
C15 C16 H16 . . 120.5
C11 C16 H16 . . 120.5

loop_
_geom_bond_atom_site_label_1
_geom_bond_atom_site_label_2
_geom_bond_site_symmetry_2
_geom_bond_distance
N1 N2 . 1.377(2)
N1 C1 . 1.384(2)
N1 C11 . 1.439(3)
N2 C2 . 1.331(2)
O1 C1 . 1.220(4)
C1 N1 2_565 1.384(2)
C2 N2 2_565 1.331(2)
C2 C3 . 1.442(5)
C3 C4 . 1.199(4)
C4 C5 . 1.383(4)
C5 C6 . 1.193(5)
C6 H6 . 1.03(5)
C11 C16 . 1.389(3)
C11 C12 . 1.390(3)
C12 C13 . 1.385(3)
C12 H12 . 0.95
C13 C14 . 1.388(4)
C13 H13 . 0.95
C14 C15 . 1.386(3)
C14 H14 . 0.95
C15 C16 . 1.386(3)
C15 H15 . 0.95
C16 H16 . 0.95

loop_
_geom_torsion_atom_site_label_1
_geom_torsion_atom_site_label_2
_geom_torsion_atom_site_label_3
_geom_torsion_atom_site_label_4
_geom_torsion_site_symmetry_4
_geom_torsion
C1 N1 N2 C2 . -3.5(3)
C11 N1 N2 C2 . -178.8(2)
N2 N1 C1 O1 . -171.5(3)
C11 N1 C1 O1 . 3.5(4)
N2 N1 C1 N1 2_565 8.4(4)
C11 N1 C1 N1 2_565 -176.56(17)
N1 N2 C2 N2 2_565 -2.4(4)
N1 N2 C2 C3 . 179.1(2)
N2 N1 C11 C16 . 44.9(3)
C1 N1 C11 C16 . -130.5(3)
N2 N1 C11 C12 . -131.74(19)
C1 N1 C11 C12 . 52.8(3)
C16 C11 C12 C13 . -0.3(3)
N1 C11 C12 C13 . 176.2(2)
C11 C12 C13 C14 . -0.2(3)
C12 C13 C14 C15 . 0.5(4)
C13 C14 C15 C16 . -0.2(3)
C14 C15 C16 C11 . -0.3(3)
C12 C11 C16 C15 . 0.6(3)
N1 C11 C16 C15 . -176.04(18)
